data_4078888
loop_
_publ_author_name
'Kuan, Seah Ling'
'Leong, Weng Kee'
'Webster, Richard D.'
'Goh, Lai Yoong'

_publ_section_title
;
 Mixed-Sandwich (Cp*/(HMB))Ru Complexes Containing
 Bis(methimazolyl)(pyrazolyl)borate (Cp* = \h5-C5Me5, HMB = \h6-C6Me6)
;
_journal_issue 14
_journal_name_full Organometallics
_journal_page_first 5159
_journal_paper_doi 10.1021/om300497p
_journal_volume 31
_journal_year 2012
_chemical_formula_sum 'C24 H34 B Cl3 N6 Ru S2'
_chemical_formula_weight 688.92
_chemical_name_systematic
; 
 ? 
;
_space_group_IT_number 14
_symmetry_cell_setting monoclinic
_symmetry_space_group_name_Hall '-P 2yn'
_symmetry_space_group_name_H-M 'P 1 21/n 1'
_atom_sites_solution_hydrogens geom
_atom_sites_solution_primary direct
_atom_sites_solution_secondary difmap
_audit_creation_method SHELXL-97
_cell_angle_alpha 90.00
_cell_angle_beta 110.6150(10)
_cell_angle_gamma 90.00
_cell_formula_units_Z 4
_cell_length_a 13.0005(7)
_cell_length_b 17.7640(8)
_cell_length_c 13.2947(6)
_cell_measurement_reflns_used 4251
_cell_measurement_temperature 243(2)
_cell_measurement_theta_max 24.62
_cell_measurement_theta_min 2.21
_cell_volume 2873.7(2)
_computing_cell_refinement 'Bruker SMART'
_computing_data_collection 'Bruker SMART'
_computing_data_reduction 'Bruker SAINT'
_computing_molecular_graphics 'Bruker SHELXTL'
_computing_publication_material 'Bruker SHELXTL'
_computing_structure_refinement 'SHELXL-97 (Sheldrick, 1997)'
_computing_structure_solution 'SHELXS-97 (Sheldrick, 1990)'
_diffrn_ambient_temperature 243(2)
_diffrn_measured_fraction_theta_full 0.995
_diffrn_measured_fraction_theta_max 0.995
_diffrn_measurement_device_type 'CCD area detector'
_diffrn_measurement_method 'phi and omega scans'
_diffrn_radiation_monochromator graphite
_diffrn_radiation_source 'fine-focus sealed tube'
_diffrn_radiation_type MoK\a
_diffrn_radiation_wavelength 0.71073
_diffrn_reflns_av_R_equivalents 0.0430
_diffrn_reflns_av_sigmaI/netI 0.0478
_diffrn_reflns_limit_h_max 16
_diffrn_reflns_limit_h_min -12
_diffrn_reflns_limit_k_max 19
_diffrn_reflns_limit_k_min -23
_diffrn_reflns_limit_l_max 17
_diffrn_reflns_limit_l_min -17
_diffrn_reflns_number 20248
_diffrn_reflns_theta_full 27.50
_diffrn_reflns_theta_max 27.50
_diffrn_reflns_theta_min 2.00
_exptl_absorpt_coefficient_mu 0.997
_exptl_absorpt_correction_T_max 0.8568
_exptl_absorpt_correction_T_min 0.8256
_exptl_absorpt_correction_type multi-scan
_exptl_absorpt_process_details 'Sadabs, (Sheldrick 2001)'
_exptl_crystal_colour Red
_exptl_crystal_density_diffrn 1.592
_exptl_crystal_density_method 'not measured'
_exptl_crystal_description Block
_exptl_crystal_F_000 1408
_exptl_crystal_size_max 0.20
_exptl_crystal_size_mid 0.20
_exptl_crystal_size_min 0.16
_refine_diff_density_max 2.277
_refine_diff_density_min -1.529
_refine_diff_density_rms 0.147
_refine_ls_extinction_method none
_refine_ls_goodness_of_fit_ref 1.091
_refine_ls_hydrogen_treatment mixed
_refine_ls_matrix_type full
_refine_ls_number_parameters 338
_refine_ls_number_reflns 6561
_refine_ls_number_restraints 2
_refine_ls_restrained_S_all 1.094
_refine_ls_R_factor_all 0.0843
_refine_ls_R_factor_gt 0.0702
_refine_ls_shift/su_max 0.001
_refine_ls_shift/su_mean 0.000
_refine_ls_structure_factor_coef Fsqd
_refine_ls_weighting_details 'calc w=1/[\s^2^(Fo^2^)+(0.0901P)^2^+9.4611P] where P=(Fo^2^+2Fc^2^)/3'
_refine_ls_weighting_scheme calc
_refine_ls_wR_factor_gt 0.1768
_refine_ls_wR_factor_ref 0.1861
_reflns_number_gt 5466
_reflns_number_total 6561
_reflns_threshold_expression >2sigma(I)
_cod_data_source_file om300497p_si_003.cif
_cod_data_source_block 6427
_cod_depositor_comments
;
The following automatic conversions were performed:

'_symmetry_cell_setting' value 'Monoclinic' changed to 'monoclinic'
according to /home/saulius/struct/CIF-dictionaries/cif_core.dic
dictionary named 'cif_core.dic' version 2.4.2 from 2011-04-26.

Automatic conversion script
Id: cif_fix_values 1891 2012-01-12 08:04:46Z andrius 
;
_cod_original_sg_symbol_H-M P2(1)/n
_cod_database_code 4078888

loop_
_symmetry_equiv_pos_as_xyz
'x, y, z'
'-x+1/2, y+1/2, -z+1/2'
'-x, -y, -z'
'x-1/2, -y-1/2, z-1/2'

loop_
_atom_site_label
_atom_site_type_symbol
_atom_site_fract_x
_atom_site_fract_y
_atom_site_fract_z
_atom_site_U_iso_or_equiv
_atom_site_adp_type
_atom_site_occupancy
_atom_site_symmetry_multiplicity
_atom_site_calc_flag
_atom_site_refinement_flags
Ru1 Ru 0.67903(3) 0.66168(2) 0.35245(3) 0.02841(15) Uani 1 1 d .
S1 S 0.57151(12) 0.59582(8) 0.44157(11) 0.0329(3) Uani 1 1 d .
S2 S 0.50834(11) 0.70480(7) 0.21902(11) 0.0314(3) Uani 1 1 d .
Cl1 Cl 0.68006(12) 0.55149(8) 0.24535(12) 0.0394(3) Uani 1 1 d .
B1 B 0.3433(5) 0.5640(3) 0.2307(5) 0.0325(13) Uani 1 1 d .
H1B H 0.350(5) 0.613(3) 0.278(5) 0.032(15) Uiso 1 1 d .
N1 N 0.5760(4) 0.4468(3) 0.3963(4) 0.0348(10) Uani 1 1 d .
N2 N 0.4253(4) 0.5014(2) 0.2931(4) 0.0306(9) Uani 1 1 d .
N3 N 0.3760(4) 0.5822(2) 0.1307(4) 0.0307(9) Uani 1 1 d .
N4 N 0.4684(4) 0.6255(3) 0.0340(4) 0.0355(10) Uani 1 1 d .
N5 N 0.2251(4) 0.5356(3) 0.1960(4) 0.0376(11) Uani 1 1 d .
N6 N 0.1857(4) 0.4737(3) 0.1326(5) 0.0514(14) Uani 1 1 d .
C1 C 0.8600(5) 0.6568(4) 0.4232(7) 0.0540(18) Uani 1 1 d .
C2 C 0.8194(5) 0.6693(4) 0.5063(6) 0.0478(16) Uani 1 1 d .
C3 C 0.7433(5) 0.7300(4) 0.4982(5) 0.0430(14) Uani 1 1 d .
C4 C 0.7138(5) 0.7781(3) 0.4070(5) 0.0389(13) Uani 1 1 d .
C5 C 0.7583(5) 0.7658(3) 0.3240(5) 0.0416(14) Uani 1 1 d .
C6 C 0.8297(5) 0.7045(4) 0.3314(6) 0.0479(16) Uani 1 1 d .
C7 C 0.9389(7) 0.5921(5) 0.4287(9) 0.087(3) Uani 1 1 d .
H7A H 0.9680 0.5728 0.5016 0.130 Uiso 1 1 calc R
H7B H 0.9989 0.6100 0.4078 0.130 Uiso 1 1 calc R
H7C H 0.9001 0.5522 0.3804 0.130 Uiso 1 1 calc R
C8 C 0.8523(7) 0.6180(5) 0.6032(7) 0.076(3) Uani 1 1 d .
H8A H 0.8665 0.5679 0.5822 0.114 Uiso 1 1 calc R
H8B H 0.7933 0.6158 0.6318 0.114 Uiso 1 1 calc R
H8C H 0.9182 0.6374 0.6577 0.114 Uiso 1 1 calc R
C9 C 0.6986(7) 0.7426(5) 0.5873(6) 0.062(2) Uani 1 1 d .
H9A H 0.7511 0.7714 0.6444 0.094 Uiso 1 1 calc R
H9B H 0.6860 0.6944 0.6152 0.094 Uiso 1 1 calc R
H9C H 0.6298 0.7701 0.5595 0.094 Uiso 1 1 calc R
C10 C 0.6345(6) 0.8422(3) 0.3955(7) 0.0563(19) Uani 1 1 d .
H10A H 0.6120 0.8436 0.4577 0.085 Uiso 1 1 calc R
H10B H 0.5705 0.8351 0.3311 0.085 Uiso 1 1 calc R
H10C H 0.6701 0.8893 0.3904 0.085 Uiso 1 1 calc R
C11 C 0.7255(7) 0.8190(4) 0.2295(7) 0.063(2) Uani 1 1 d .
H11A H 0.7692 0.8645 0.2489 0.095 Uiso 1 1 calc R
H11B H 0.6483 0.8315 0.2096 0.095 Uiso 1 1 calc R
H11C H 0.7380 0.7950 0.1692 0.095 Uiso 1 1 calc R
C12 C 0.8709(8) 0.6867(6) 0.2416(9) 0.081(3) Uani 1 1 d .
H12A H 0.8629 0.6332 0.2261 0.122 Uiso 1 1 calc R
H12B H 0.9478 0.7006 0.2629 0.122 Uiso 1 1 calc R
H12C H 0.8286 0.7148 0.1779 0.122 Uiso 1 1 calc R
C13 C 0.5224(4) 0.5133(3) 0.3737(4) 0.0300(11) Uani 1 1 d .
C14 C 0.5146(5) 0.3922(3) 0.3298(5) 0.0415(13) Uani 1 1 d .
H14 H 0.5334 0.3412 0.3287 0.050 Uiso 1 1 calc R
C15 C 0.4222(5) 0.4258(3) 0.2665(5) 0.0368(12) Uani 1 1 d .
H15 H 0.3644 0.4018 0.2124 0.044 Uiso 1 1 calc R
C16 C 0.6846(6) 0.4363(4) 0.4771(5) 0.0491(16) Uani 1 1 d .
H16A H 0.7366 0.4692 0.4615 0.074 Uiso 1 1 calc R
H16B H 0.7072 0.3843 0.4762 0.074 Uiso 1 1 calc R
H16C H 0.6823 0.4484 0.5474 0.074 Uiso 1 1 calc R
C17 C 0.4492(4) 0.6344(3) 0.1271(4) 0.0317(11) Uani 1 1 d .
C18 C 0.3507(5) 0.5390(3) 0.0380(5) 0.0379(13) Uani 1 1 d .
H18 H 0.3025 0.4976 0.0198 0.046 Uiso 1 1 calc R
C19 C 0.4071(5) 0.5668(3) -0.0213(5) 0.0409(14) Uani 1 1 d .
H19 H 0.4047 0.5489 -0.0886 0.049 Uiso 1 1 calc R
C20 C 0.5467(6) 0.6680(4) 0.0016(6) 0.0520(17) Uani 1 1 d .
H20A H 0.5236 0.7202 -0.0098 0.078 Uiso 1 1 calc R
H20B H 0.5502 0.6471 -0.0646 0.078 Uiso 1 1 calc R
H20C H 0.6187 0.6650 0.0575 0.078 Uiso 1 1 calc R
C21 C 0.1433(5) 0.5679(4) 0.2200(6) 0.0471(15) Uani 1 1 d .
H21 H 0.1495 0.6114 0.2620 0.057 Uiso 1 1 calc R
C22 C 0.0494(6) 0.5272(4) 0.1731(6) 0.0575(18) Uani 1 1 d .
H22 H -0.0206 0.5361 0.1765 0.069 Uiso 1 1 calc R
C23 C 0.0803(5) 0.4704(4) 0.1202(6) 0.0531(17) Uani 1 1 d .
H23 H 0.0320 0.4333 0.0795 0.064 Uiso 1 1 calc R
C1S C 0.3377(11) 0.7671(9) 0.3816(13) 0.140(6) Uani 1 1 d D
H1S1 H 0.3736 0.7227 0.3652 0.168 Uiso 1 1 calc R
H1S2 H 0.3393 0.8078 0.3324 0.168 Uiso 1 1 calc R
Cl1S Cl 0.1998(6) 0.7459(3) 0.3693(5) 0.200(3) Uani 1 1 d D
Cl2S Cl 0.4015(10) 0.7941(7) 0.5111(11) 0.395(8) Uani 1 1 d D

loop_
_atom_site_aniso_label
_atom_site_aniso_U_11
_atom_site_aniso_U_22
_atom_site_aniso_U_33
_atom_site_aniso_U_23
_atom_site_aniso_U_13
_atom_site_aniso_U_12
Ru1 0.0248(2) 0.0239(2) 0.0348(2) -0.00207(16) 0.00827(17) -0.00119(15)
S1 0.0365(7) 0.0319(7) 0.0291(6) -0.0045(5) 0.0101(5) -0.0064(5)
S2 0.0314(7) 0.0242(6) 0.0356(7) 0.0002(5) 0.0081(5) -0.0007(5)
Cl1 0.0441(8) 0.0327(7) 0.0429(8) -0.0057(6) 0.0173(6) 0.0031(6)
B1 0.033(3) 0.026(3) 0.037(3) -0.002(2) 0.011(3) -0.002(2)
N1 0.038(3) 0.031(2) 0.034(2) 0.0076(19) 0.011(2) 0.0013(19)
N2 0.031(2) 0.027(2) 0.034(2) -0.0028(18) 0.0121(19) -0.0041(17)
N3 0.029(2) 0.026(2) 0.033(2) -0.0022(17) 0.0068(18) 0.0001(17)
N4 0.037(3) 0.037(3) 0.033(2) 0.0028(19) 0.012(2) 0.007(2)
N5 0.032(3) 0.034(2) 0.045(3) -0.004(2) 0.011(2) -0.0042(19)
N6 0.038(3) 0.041(3) 0.069(4) -0.015(3) 0.011(3) -0.010(2)
C1 0.026(3) 0.041(4) 0.086(5) -0.009(3) 0.010(3) 0.002(3)
C2 0.033(3) 0.040(3) 0.052(4) -0.002(3) -0.007(3) -0.009(3)
C3 0.037(3) 0.044(3) 0.045(3) -0.010(3) 0.011(3) -0.014(3)
C4 0.025(3) 0.031(3) 0.056(4) -0.009(3) 0.009(3) -0.004(2)
C5 0.035(3) 0.034(3) 0.055(4) 0.001(3) 0.015(3) -0.008(2)
C6 0.032(3) 0.043(4) 0.072(5) -0.003(3) 0.022(3) -0.005(3)
C7 0.038(4) 0.065(5) 0.141(9) -0.004(5) 0.009(5) 0.021(4)
C8 0.067(5) 0.063(5) 0.063(5) 0.015(4) -0.023(4) -0.020(4)
C9 0.063(5) 0.076(5) 0.047(4) -0.023(4) 0.018(4) -0.022(4)
C10 0.041(4) 0.033(3) 0.088(5) -0.015(3) 0.014(4) 0.000(3)
C11 0.069(5) 0.045(4) 0.076(5) 0.016(4) 0.027(4) -0.012(4)
C12 0.067(6) 0.086(6) 0.117(8) -0.018(6) 0.066(6) -0.017(5)
C13 0.033(3) 0.028(3) 0.030(3) 0.003(2) 0.012(2) -0.003(2)
C14 0.052(4) 0.031(3) 0.045(3) -0.001(2) 0.022(3) 0.001(3)
C15 0.044(3) 0.029(3) 0.037(3) -0.007(2) 0.015(3) -0.006(2)
C16 0.047(4) 0.044(4) 0.047(4) 0.010(3) 0.005(3) 0.012(3)
C17 0.030(3) 0.031(3) 0.030(3) 0.000(2) 0.007(2) 0.005(2)
C18 0.036(3) 0.031(3) 0.040(3) -0.007(2) 0.005(2) 0.006(2)
C19 0.045(3) 0.044(3) 0.029(3) -0.003(2) 0.007(2) 0.012(3)
C20 0.059(4) 0.059(4) 0.050(4) 0.011(3) 0.034(3) 0.004(3)
C21 0.039(3) 0.050(4) 0.055(4) -0.005(3) 0.020(3) 0.002(3)
C22 0.032(3) 0.065(5) 0.074(5) -0.003(4) 0.016(3) -0.001(3)
C23 0.034(3) 0.046(4) 0.070(5) -0.002(3) 0.007(3) -0.013(3)
C1S 0.188(17) 0.113(11) 0.176(15) -0.019(11) 0.135(15) -0.016(11)
Cl1S 0.343(9) 0.098(3) 0.201(5) 0.001(3) 0.148(6) 0.048(4)
Cl2S 0.313(14) 0.349(15) 0.54(2) 0.163(16) 0.173(16) 0.013(11)

loop_
_atom_type_symbol
_atom_type_description
_atom_type_scat_dispersion_real
_atom_type_scat_dispersion_imag
_atom_type_scat_source
C C 0.0033 0.0016 'International Tables Vol C Tables 4.2.6.8 and 6.1.1.4'
H H 0.0000 0.0000 'International Tables Vol C Tables 4.2.6.8 and 6.1.1.4'
N N 0.0061 0.0033 'International Tables Vol C Tables 4.2.6.8 and 6.1.1.4'
S S 0.1246 0.1234 'International Tables Vol C Tables 4.2.6.8 and 6.1.1.4'
Ru Ru -1.2594 0.8363 'International Tables Vol C Tables 4.2.6.8 and 6.1.1.4'
Cl Cl 0.1484 0.1585 'International Tables Vol C Tables 4.2.6.8 and 6.1.1.4'
B B 0.0013 0.0007 'International Tables Vol C Tables 4.2.6.8 and 6.1.1.4'

loop_
_geom_angle_atom_site_label_1
_geom_angle_atom_site_label_2
_geom_angle_atom_site_label_3
_geom_angle
C4 Ru1 C3 37.9(2)
C4 Ru1 C1 80.3(2)
C3 Ru1 C1 68.1(3)
C4 Ru1 C6 68.1(2)
C3 Ru1 C6 80.9(3)
C1 Ru1 C6 37.6(3)
C4 Ru1 C5 38.0(2)
C3 Ru1 C5 68.4(2)
C1 Ru1 C5 67.4(2)
C6 Ru1 C5 37.2(2)
C4 Ru1 C2 68.2(2)
C3 Ru1 C2 38.2(3)
C1 Ru1 C2 36.9(3)
C6 Ru1 C2 67.5(3)
C5 Ru1 C2 79.9(2)
C4 Ru1 Cl1 156.34(18)
C3 Ru1 Cl1 152.78(19)
C1 Ru1 Cl1 89.59(19)
C6 Ru1 Cl1 90.88(18)
C5 Ru1 Cl1 118.38(18)
C2 Ru1 Cl1 114.75(18)
C4 Ru1 S2 88.46(16)
C3 Ru1 S2 115.98(18)
C1 Ru1 S2 152.6(2)
C6 Ru1 S2 114.97(19)
C5 Ru1 S2 88.41(17)
C2 Ru1 S2 154.20(18)
Cl1 Ru1 S2 91.05(5)
C4 Ru1 S1 112.44(17)
C3 Ru1 S1 86.64(17)
C1 Ru1 S1 118.9(2)
C6 Ru1 S1 156.4(2)
C5 Ru1 S1 150.32(18)
C2 Ru1 S1 90.42(19)
Cl1 Ru1 S1 91.19(5)
S2 Ru1 S1 88.48(5)
C13 S1 Ru1 109.02(18)
C17 S2 Ru1 110.68(18)
N5 B1 N2 110.6(4)
N5 B1 N3 110.9(5)
N2 B1 N3 105.1(4)
C13 N1 C14 109.9(5)
C13 N1 C16 124.6(5)
C14 N1 C16 125.5(5)
C13 N2 C15 106.7(5)
C13 N2 B1 125.6(4)
C15 N2 B1 127.0(5)
C17 N3 C18 107.5(5)
C17 N3 B1 125.5(4)
C18 N3 B1 126.0(5)
C17 N4 C19 108.8(5)
C17 N4 C20 125.8(5)
C19 N4 C20 125.3(5)
C21 N5 N6 109.5(5)
C21 N5 B1 125.8(5)
N6 N5 B1 124.7(5)
C23 N6 N5 105.0(5)
C2 C1 C6 121.0(6)
C2 C1 C7 121.0(8)
C6 C1 C7 117.9(8)
C2 C1 Ru1 71.9(4)
C6 C1 Ru1 71.3(4)
C7 C1 Ru1 130.5(5)
C1 C2 C3 119.9(6)
C1 C2 C8 120.3(7)
C3 C2 C8 119.7(7)
C1 C2 Ru1 71.2(4)
C3 C2 Ru1 69.9(3)
C8 C2 Ru1 130.1(5)
C4 C3 C2 119.0(6)
C4 C3 C9 121.2(6)
C2 C3 C9 119.7(7)
C4 C3 Ru1 70.9(3)
C2 C3 Ru1 71.9(4)
C9 C3 Ru1 130.1(4)
C3 C4 C5 120.4(5)
C3 C4 C10 120.6(6)
C5 C4 C10 119.0(6)
C3 C4 Ru1 71.2(3)
C5 C4 Ru1 72.1(3)
C10 C4 Ru1 128.9(4)
C6 C5 C4 119.8(6)
C6 C5 C11 121.8(7)
C4 C5 C11 118.3(6)
C6 C5 Ru1 71.2(3)
C4 C5 Ru1 69.9(3)
C11 C5 Ru1 130.8(5)
C5 C6 C1 119.7(6)
C5 C6 C12 121.1(7)
C1 C6 C12 119.2(7)
C5 C6 Ru1 71.6(3)
C1 C6 Ru1 71.0(4)
C12 C6 Ru1 127.4(5)
N1 C13 N2 107.7(5)
N1 C13 S1 124.1(4)
N2 C13 S1 128.1(4)
C15 C14 N1 106.3(5)
C14 C15 N2 109.4(5)
N3 C17 N4 108.2(5)
N3 C17 S2 128.3(4)
N4 C17 S2 123.5(4)
C19 C18 N3 108.0(5)
C18 C19 N4 107.5(5)
N5 C21 C22 108.7(6)
C21 C22 C23 104.4(6)
N6 C23 C22 112.4(6)
Cl2S C1S Cl1S 105.7(8)

loop_
_geom_bond_atom_site_label_1
_geom_bond_atom_site_label_2
_geom_bond_distance
Ru1 C4 2.185(6)
Ru1 C3 2.188(6)
Ru1 C1 2.206(6)
Ru1 C6 2.210(6)
Ru1 C5 2.215(6)
Ru1 C2 2.215(6)
Ru1 Cl1 2.4233(14)
Ru1 S2 2.4260(14)
Ru1 S1 2.4274(14)
S1 C13 1.722(5)
S2 C17 1.728(6)
B1 N5 1.526(8)
B1 N2 1.560(8)
B1 N3 1.566(8)
N1 C13 1.350(7)
N1 C14 1.365(8)
N1 C16 1.454(8)
N2 C13 1.354(7)
N2 C15 1.386(7)
N3 C17 1.341(7)
N3 C18 1.390(7)
N4 C17 1.355(7)
N4 C19 1.360(8)
N4 C20 1.449(8)
N5 C21 1.342(8)
N5 N6 1.370(7)
N6 C23 1.323(8)
C1 C2 1.400(11)
C1 C6 1.424(11)
C1 C7 1.526(10)
C2 C3 1.442(10)
C2 C8 1.511(10)
C3 C4 1.420(9)
C3 C9 1.509(10)
C4 C5 1.431(9)
C4 C10 1.508(8)
C5 C6 1.412(9)
C5 C11 1.507(9)
C6 C12 1.504(11)
C14 C15 1.340(9)
C18 C19 1.346(9)
C21 C22 1.366(10)
C22 C23 1.368(10)
C1S Cl2S 1.695(9)
C1S Cl1S 1.782(9)
